data_1503794
loop_
_publ_author_name
'Garc\'ia-Rub\'in, Silvia'
'Varela, Jes\'us A'
'Castedo, Luis'
'Sa\'a, Carlos'

_publ_section_title
;
 6Pi e- versus 8pi e- electrocyclization of 1-aryl- and
 heteroaryl-substituted (1Z,3Z)-1,3,5-hexatrienes: a matter of
 aromaticity.
;
_journal_issue 4
_journal_name_full 'Organic letters'
_journal_page_first 983
_journal_page_last 986
_journal_paper_doi 10.1021/ol802925q
_journal_volume 11
_journal_year 2009
_chemical_absolute_configuration rm
_chemical_compound_source 'synthesis as described'
_chemical_formula_moiety 'C20 H22 O4'
_chemical_formula_sum 'C20 H22 O4'
_chemical_formula_weight 326.38
_chemical_name_systematic
;
 ?
;
_space_group_crystal_system monoclinic
_space_group_IT_number 4
_space_group_name_Hall 'P 2yb'
_space_group_name_H-M_alt 'P 1 21 1'
_symmetry_space_group_name_Hall 'P 2yb'
_symmetry_space_group_name_H-M 'P 1 21 1'
_atom_sites_solution_hydrogens geom
_atom_sites_solution_primary direct
_atom_sites_solution_secondary difmap
_audit_creation_date 2008-09-03T11:25:10-00:00
_audit_creation_method 'WinGX routine CIF_UPDATE'
_cell_angle_alpha 90.000(5)
_cell_angle_beta 95.221(5)
_cell_angle_gamma 90.000(5)
_cell_formula_units_Z 4
_cell_length_a 6.121(5)
_cell_length_b 34.927(5)
_cell_length_c 8.130(5)
_cell_measurement_reflns_used 3151
_cell_measurement_temperature 293(2)
_cell_measurement_theta_max 23.75
_cell_measurement_theta_min 2.58
_cell_measurement_wavelength 0.71073
_cell_volume 1730.9(18)
_computing_cell_refinement 'APPEX2 (BRUKER AXS, 2005)'
_computing_data_collection 'APPEX2 (BRUKER AXS, 2005)'
_computing_data_reduction 'APPEX2 (BRUKER AXS, 2005)'
_computing_molecular_graphics 'Ortep-3 for Windows (Farrugia, 1997)'
_computing_publication_material 'WinGX publication routines (Farrugia, 1999)'
_computing_structure_refinement 'SHELXL-97 (Sheldrick, 1997)'
_computing_structure_solution 'SHELXS-86 (Sheldrick, 1986)'
_diffrn_ambient_temperature 100(2)
_diffrn_measured_fraction_theta_full 0.999
_diffrn_measured_fraction_theta_max 0.999
_diffrn_measurement_device 'four-circle diffractometer'
_diffrn_measurement_device_type 'BRUKER APPEX-II CCD'
_diffrn_measurement_method 'omega and phi scans'
_diffrn_radiation_monochromator graphite
_diffrn_radiation_probe x-ray
_diffrn_radiation_source 'fine-focus sealed tube'
_diffrn_radiation_type MoK\a
_diffrn_radiation_wavelength 0.7107
_diffrn_reflns_av_R_equivalents 0.0922
_diffrn_reflns_av_unetI/netI 0.0915
_diffrn_reflns_limit_h_max 7
_diffrn_reflns_limit_h_min -7
_diffrn_reflns_limit_k_max 43
_diffrn_reflns_limit_k_min -43
_diffrn_reflns_limit_l_max 10
_diffrn_reflns_limit_l_min 0
_diffrn_reflns_number 26579
_diffrn_reflns_theta_full 26.35
_diffrn_reflns_theta_max 26.35
_diffrn_reflns_theta_min 2.33
_exptl_absorpt_coefficient_mu 0.086
_exptl_absorpt_correction_T_max 0.7454
_exptl_absorpt_correction_T_min 0.5689
_exptl_absorpt_correction_type multi-scan
_exptl_absorpt_process_details 'BRUKER SADABS'
_exptl_crystal_colour colourless
_exptl_crystal_density_diffrn 1.252
_exptl_crystal_density_method 'not measured'
_exptl_crystal_description prism
_exptl_crystal_F_000 696
_exptl_crystal_size_max 0.19
_exptl_crystal_size_mid 0.08
_exptl_crystal_size_min 0.07
_refine_diff_density_max 0.434
_refine_diff_density_min -0.305
_refine_diff_density_rms 0.075
_refine_ls_abs_structure_details 'Flack H D (1983), Acta Cryst. A39, 876-881'
_refine_ls_abs_structure_Flack -1.4(15)
_refine_ls_extinction_method none
_refine_ls_goodness_of_fit_ref 1.038
_refine_ls_hydrogen_treatment constr
_refine_ls_matrix_type full
_refine_ls_number_parameters 440
_refine_ls_number_reflns 7037
_refine_ls_number_restraints 1
_refine_ls_restrained_S_all 1.038
_refine_ls_R_factor_all 0.0994
_refine_ls_R_factor_gt 0.0668
_refine_ls_shift/su_max 0
_refine_ls_shift/su_mean 0
_refine_ls_structure_factor_coef Fsqd
_refine_ls_weighting_details 'calc w=1/[\s^2^(Fo^2^)+(0.0871P)^2^+0.0000P] where P=(Fo^2^+2Fc^2^)/3'
_refine_ls_weighting_scheme calc
_refine_ls_wR_factor_gt 0.1516
_refine_ls_wR_factor_ref 0.1655
_reflns_number_gt 4988
_reflns_number_total 7037
_reflns_threshold_expression >2sigma(I)
_cod_data_source_file ol802925q_si_002.cif
_cod_data_source_block cs03sv2n
_cod_database_code 1503794

loop_
_space_group_symop_operation_xyz
'x, y, z'
'-x, y+1/2, -z'

loop_
_atom_site_label
_atom_site_type_symbol
_atom_site_fract_x
_atom_site_fract_y
_atom_site_fract_z
_atom_site_U_iso_or_equiv
_atom_site_adp_type
_atom_site_occupancy
_atom_site_symmetry_multiplicity
_atom_site_calc_flag
_atom_site_refinement_flags
C1 C 0.1217(6) -0.25190(11) 0.0570(5) 0.0117(9) Uani 1 1 d .
C2 C -0.1201(6) -0.25648(11) 0.1003(5) 0.0141(8) Uani 1 1 d .
H2A H -0.1841 -0.2318 0.123 0.017 Uiso 1 1 calc R
H2B H -0.2096 -0.2688 0.0111 0.017 Uiso 1 1 calc R
C3 C -0.0985(6) -0.28122(11) 0.2523(5) 0.0119(8) Uani 1 1 d .
C4 C 0.0932(6) -0.30651(11) 0.2415(5) 0.0147(8) Uani 1 1 d .
C5 C 0.2271(6) -0.29059(11) 0.1074(5) 0.0132(8) Uani 1 1 d .
H5A H 0.2212 -0.3078 0.0136 0.016 Uiso 1 1 calc R
H5B H 0.3791 -0.2872 0.1497 0.016 Uiso 1 1 calc R
C6 C 0.1454(7) -0.33850(12) 0.3283(5) 0.0166(9) Uani 1 1 d .
H6 H 0.2832 -0.3488 0.3166 0.02 Uiso 1 1 calc R
C7 C 0.0091(7) -0.35916(13) 0.4399(5) 0.0173(10) Uani 1 1 d .
C8 C 0.0699(7) -0.36951(13) 0.5956(6) 0.0206(11) Uani 1 1 d .
H8 H -0.0321 -0.3843 0.6454 0.025 Uiso 1 1 calc R
C9 C 0.2746(7) -0.36116(13) 0.7012(5) 0.0152(10) Uani 1 1 d .
C10 C 0.4276(7) -0.33317(13) 0.6687(5) 0.0213(11) Uani 1 1 d .
H10 H 0.4033 -0.318 0.5747 0.026 Uiso 1 1 calc R
C11 C 0.6144(7) -0.32769(13) 0.7743(5) 0.0211(10) Uani 1 1 d .
H11 H 0.715 -0.309 0.7509 0.025 Uiso 1 1 calc R
C12 C 0.6538(7) -0.35021(13) 0.9170(5) 0.0222(10) Uani 1 1 d .
H12 H 0.7819 -0.3472 0.9865 0.027 Uiso 1 1 calc R
C13 C 0.4992(7) -0.37691(13) 0.9520(5) 0.0217(10) Uani 1 1 d .
H13 H 0.5214 -0.3916 1.0476 0.026 Uiso 1 1 calc R
C14 C 0.3108(7) -0.38219(11) 0.8466(5) 0.0172(9) Uani 1 1 d .
H14 H 0.207 -0.4001 0.8733 0.021 Uiso 1 1 calc R
C15 C -0.2154(6) -0.27785(11) 0.3822(5) 0.0145(8) Uani 1 1 d .
H15A H -0.1782 -0.2922 0.477 0.017 Uiso 1 1 calc R
H15B H -0.3341 -0.2611 0.3781 0.017 Uiso 1 1 calc R
C16 C -0.2124(8) -0.37239(13) 0.3636(5) 0.0226(11) Uani 1 1 d .
H16A H -0.1933 -0.3935 0.2905 0.034 Uiso 1 1 calc R
H16B H -0.2841 -0.3517 0.3026 0.034 Uiso 1 1 calc R
H16C H -0.3005 -0.3804 0.4492 0.034 Uiso 1 1 calc R
C17 C 0.1380(7) -0.24330(12) -0.1239(5) 0.0158(9) Uani 1 1 d .
O18 O 0.3464(4) -0.23615(8) -0.1490(3) 0.0219(7) Uani 1 1 d .
C19 C 0.3859(9) -0.22696(15) -0.3185(6) 0.0347(12) Uani 1 1 d .
H19A H 0.2978 -0.2433 -0.3929 0.052 Uiso 1 1 calc R
H19B H 0.5381 -0.2309 -0.3332 0.052 Uiso 1 1 calc R
H19C H 0.3478 -0.2007 -0.3411 0.052 Uiso 1 1 calc R
O20 O -0.0127(5) -0.24400(9) -0.2318(4) 0.0255(8) Uani 1 1 d .
C21 C 0.2283(6) -0.21903(11) 0.1594(5) 0.0130(8) Uani 1 1 d .
O22 O 0.1596(4) -0.18520(7) 0.0983(3) 0.0168(6) Uani 1 1 d .
C23 C 0.2581(7) -0.15166(12) 0.1791(5) 0.0236(10) Uani 1 1 d .
H23A H 0.2285 -0.1516 0.293 0.035 Uiso 1 1 calc R
H23B H 0.1973 -0.129 0.1258 0.035 Uiso 1 1 calc R
H23C H 0.4138 -0.1521 0.172 0.035 Uiso 1 1 calc R
O24 O 0.3529(5) -0.22261(8) 0.2826(3) 0.0219(7) Uani 1 1 d .
C31 C -0.0225(7) -0.08080(12) 0.5815(5) 0.0132(9) Uani 1 1 d .
C32 C 0.2178(6) -0.07608(11) 0.5393(5) 0.0136(8) Uani 1 1 d .
H32A H 0.3065 -0.0635 0.6285 0.016 Uiso 1 1 calc R
H32B H 0.2828 -0.1007 0.5171 0.016 Uiso 1 1 calc R
C33 C 0.1954(6) -0.05132(11) 0.3859(5) 0.0126(8) Uani 1 1 d .
C34 C 0.0044(6) -0.02525(11) 0.3989(5) 0.0130(8) Uani 1 1 d .
C35 C -0.1278(7) -0.04138(11) 0.5314(5) 0.0159(9) Uani 1 1 d .
H35A H -0.28 -0.0446 0.4891 0.019 Uiso 1 1 calc R
H35B H -0.1216 -0.0243 0.6258 0.019 Uiso 1 1 calc R
C36 C -0.0458(7) 0.00632(11) 0.3118(5) 0.0146(9) Uani 1 1 d .
H36 H -0.1842 0.0167 0.3207 0.018 Uiso 1 1 calc R
C37 C 0.0968(6) 0.02673(11) 0.2016(5) 0.0133(9) Uani 1 1 d .
C38 C 0.0389(8) 0.03641(11) 0.0443(5) 0.0182(10) Uani 1 1 d .
H38 H 0.1443 0.0503 -0.0058 0.022 Uiso 1 1 calc R
C39 C -0.1621(7) 0.02884(12) -0.0620(5) 0.0142(10) Uani 1 1 d .
C40 C -0.3201(7) 0.00115(13) -0.0284(6) 0.0219(10) Uani 1 1 d .
H40 H -0.2977 -0.0141 0.0655 0.026 Uiso 1 1 calc R
C41 C -0.5098(7) -0.00345(14) -0.1354(5) 0.0242(10) Uani 1 1 d .
H41 H -0.6125 -0.0218 -0.1118 0.029 Uiso 1 1 calc R
C42 C -0.5476(7) 0.01857(13) -0.2749(5) 0.0216(10) Uani 1 1 d .
H42 H -0.6747 0.0152 -0.3452 0.026 Uiso 1 1 calc R
C43 C -0.3931(7) 0.04612(13) -0.3104(5) 0.0207(10) Uani 1 1 d .
H43 H -0.4175 0.0614 -0.4038 0.025 Uiso 1 1 calc R
C44 C -0.2058(8) 0.05039(13) -0.2066(5) 0.0222(11) Uani 1 1 d .
H44 H -0.1028 0.0684 -0.2333 0.027 Uiso 1 1 calc R
C45 C 0.3168(7) -0.05429(12) 0.2591(5) 0.0181(9) Uani 1 1 d .
H45A H 0.2857 -0.0391 0.1659 0.022 Uiso 1 1 calc R
H45B H 0.4329 -0.0715 0.2635 0.022 Uiso 1 1 calc R
C46 C 0.3153(7) 0.03979(12) 0.2839(6) 0.0215(10) Uani 1 1 d .
H46A H 0.403 0.0499 0.202 0.032 Uiso 1 1 calc R
H46B H 0.3897 0.0184 0.3381 0.032 Uiso 1 1 calc R
H46C H 0.292 0.0593 0.3637 0.032 Uiso 1 1 calc R
C47 C -0.1275(6) -0.11319(11) 0.4790(4) 0.0124(8) Uani 1 1 d .
O48 O -0.0598(4) -0.14684(8) 0.5419(3) 0.0177(6) Uani 1 1 d .
C49 C -0.1600(7) -0.17999(11) 0.4585(5) 0.0208(9) Uani 1 1 d .
H49A H -0.316 -0.1791 0.4635 0.031 Uiso 1 1 calc R
H49B H -0.1026 -0.2029 0.5116 0.031 Uiso 1 1 calc R
H49C H -0.1276 -0.18 0.3451 0.031 Uiso 1 1 calc R
O50 O -0.2533(4) -0.10963(8) 0.3575(3) 0.0191(6) Uani 1 1 d .
C51 C -0.0370(7) -0.08867(12) 0.7634(5) 0.0158(9) Uani 1 1 d .
O52 O -0.2462(5) -0.09610(9) 0.7882(3) 0.0240(7) Uani 1 1 d .
C53 C -0.2897(8) -0.10504(15) 0.9577(5) 0.0311(12) Uani 1 1 d .
H53A H -0.2273 -0.1295 0.9884 0.047 Uiso 1 1 calc R
H53B H -0.4452 -0.1058 0.9653 0.047 Uiso 1 1 calc R
H53C H -0.2251 -0.0857 1.0307 0.047 Uiso 1 1 calc R
O54 O 0.1104(5) -0.08752(9) 0.8701(3) 0.0256(7) Uani 1 1 d .

loop_
_atom_site_aniso_label
_atom_site_aniso_U_11
_atom_site_aniso_U_22
_atom_site_aniso_U_33
_atom_site_aniso_U_23
_atom_site_aniso_U_13
_atom_site_aniso_U_12
C1 0.0102(19) 0.014(2) 0.0095(19) 0.0017(15) -0.0038(16) 0.0011(16)
C2 0.0108(19) 0.017(2) 0.014(2) -0.0019(16) -0.0027(16) -0.0004(17)
C3 0.0067(19) 0.014(2) 0.015(2) 0.0003(15) 0.0004(15) 0.0000(16)
C4 0.0102(19) 0.018(2) 0.016(2) -0.0023(17) 0.0029(16) -0.0002(17)
C5 0.0098(19) 0.017(2) 0.013(2) -0.0027(15) 0.0041(16) 0.0033(16)
C6 0.008(2) 0.019(2) 0.022(2) 0.0020(18) 0.0020(17) 0.0026(18)
C7 0.016(2) 0.014(2) 0.021(2) 0.0010(18) -0.0004(19) 0.0022(18)
C8 0.011(2) 0.025(3) 0.027(2) 0.0079(19) 0.0043(19) -0.0054(19)
C9 0.012(2) 0.020(2) 0.013(2) 0.0021(18) -0.0006(17) -0.0038(18)
C10 0.027(3) 0.027(3) 0.010(2) 0.0046(18) -0.0003(18) -0.008(2)
C11 0.020(2) 0.029(3) 0.016(2) 0.0009(18) 0.0056(18) -0.0063(19)
C12 0.017(2) 0.032(3) 0.016(2) -0.0031(19) -0.0042(18) 0.0000(19)
C13 0.028(2) 0.022(2) 0.015(2) 0.0031(19) -0.0036(19) 0.005(2)
C14 0.018(2) 0.011(2) 0.023(2) 0.0013(17) 0.0012(18) -0.0025(17)
C15 0.012(2) 0.014(2) 0.017(2) 0.0037(17) 0.0004(16) 0.0045(17)
C16 0.027(3) 0.020(2) 0.020(2) -0.0009(19) -0.004(2) -0.004(2)
C17 0.017(2) 0.015(2) 0.016(2) 0.0005(17) 0.0033(17) 0.0000(18)
O18 0.0167(15) 0.0368(19) 0.0135(14) 0.0063(13) 0.0082(12) 0.0035(14)
C19 0.041(3) 0.040(3) 0.026(3) 0.012(2) 0.019(2) -0.002(2)
O20 0.0271(18) 0.0314(19) 0.0177(16) 0.0068(14) 0.0003(14) 0.0015(15)
C21 0.015(2) 0.012(2) 0.013(2) 0.0003(15) 0.0082(17) 0.0018(17)
O22 0.0204(15) 0.0113(14) 0.0180(14) 0.0047(11) -0.0021(12) -0.0022(12)
C23 0.025(2) 0.019(2) 0.026(2) -0.0059(18) -0.0004(19) -0.006(2)
O24 0.0248(18) 0.0221(17) 0.0176(15) -0.0004(12) -0.0042(13) 0.0017(13)
C31 0.018(2) 0.015(2) 0.0070(19) -0.0001(15) 0.0043(17) 0.0027(17)
C32 0.0117(19) 0.014(2) 0.015(2) 0.0023(16) 0.0015(16) 0.0009(16)
C33 0.015(2) 0.0105(19) 0.0116(19) 0.0005(15) -0.0010(16) -0.0025(16)
C34 0.0095(19) 0.018(2) 0.0109(18) -0.0043(16) 0.0007(15) -0.0033(16)
C35 0.017(2) 0.018(2) 0.013(2) 0.0041(16) 0.0044(16) 0.0013(17)
C36 0.013(2) 0.017(2) 0.014(2) -0.0005(16) 0.0042(16) 0.0052(17)
C37 0.011(2) 0.010(2) 0.019(2) -0.0007(16) 0.0019(17) 0.0007(16)
C38 0.025(3) 0.010(2) 0.018(2) 0.0001(17) -0.0051(19) -0.0008(19)
C39 0.016(2) 0.012(2) 0.015(2) -0.0017(17) 0.0015(18) 0.0024(18)
C40 0.021(2) 0.022(3) 0.023(2) 0.0019(19) 0.0028(19) 0.000(2)
C41 0.018(2) 0.036(3) 0.020(2) -0.0075(19) 0.0034(18) -0.012(2)
C42 0.013(2) 0.032(3) 0.019(2) -0.008(2) -0.0016(18) 0.000(2)
C43 0.023(2) 0.018(3) 0.020(2) 0.0020(18) -0.0029(19) 0.000(2)
C44 0.021(2) 0.026(3) 0.020(2) 0.003(2) -0.0009(19) -0.003(2)
C45 0.017(2) 0.023(2) 0.015(2) -0.0029(17) 0.0037(17) -0.0015(18)
C46 0.012(2) 0.020(2) 0.031(3) 0.0084(19) -0.0055(19) 0.0014(18)
C47 0.0083(19) 0.021(2) 0.0085(18) 0.0017(16) 0.0036(16) 0.0007(17)
O48 0.0160(15) 0.0162(15) 0.0206(15) -0.0005(12) -0.0005(12) -0.0016(12)
C49 0.023(2) 0.017(2) 0.023(2) 0.0005(18) 0.0026(19) -0.0065(19)
O50 0.0152(15) 0.0212(16) 0.0194(15) -0.0013(12) -0.0066(12) 0.0020(12)
C51 0.017(2) 0.016(2) 0.016(2) 0.0009(17) 0.0070(17) -0.0023(18)
O52 0.0171(16) 0.0368(19) 0.0193(16) 0.0062(13) 0.0077(13) 0.0002(14)
C53 0.028(3) 0.048(3) 0.020(2) 0.011(2) 0.014(2) 0.008(2)
O54 0.0263(17) 0.038(2) 0.0115(14) 0.0030(14) -0.0046(14) -0.0066(15)

loop_
_atom_type_symbol
_atom_type_description
_atom_type_scat_dispersion_real
_atom_type_scat_dispersion_imag
_atom_type_scat_source
C C 0.0033 0.0016 'International Tables Vol C Tables 4.2.6.8 and 6.1.1.4'
H H 0 0 'International Tables Vol C Tables 4.2.6.8 and 6.1.1.4'
O O 0.0106 0.006 'International Tables Vol C Tables 4.2.6.8 and 6.1.1.4'

loop_
_geom_angle_atom_site_label_1
_geom_angle_atom_site_label_2
_geom_angle_atom_site_label_3
_geom_angle
C17 C1 C21 108.5(3)
C17 C1 C5 111.7(3)
C21 C1 C5 111.5(3)
C17 C1 C2 112.8(3)
C21 C1 C2 108.7(3)
C5 C1 C2 103.5(3)
C3 C2 C1 103.3(3)
C3 C2 H2A 111.1
C1 C2 H2A 111.1
C3 C2 H2B 111.1
C1 C2 H2B 111.1
H2A C2 H2B 109.1
C15 C3 C4 125.9(4)
C15 C3 C2 125.9(4)
C4 C3 C2 107.8(3)
C6 C4 C3 128.1(4)
C6 C4 C5 124.1(4)
C3 C4 C5 107.8(3)
C4 C5 C1 105.7(3)
C4 C5 H5A 110.6
C1 C5 H5A 110.6
C4 C5 H5B 110.6
C1 C5 H5B 110.6
H5A C5 H5B 108.7
C4 C6 C7 127.5(4)
C4 C6 H6 116.3
C7 C6 H6 116.3
C8 C7 C6 126.2(4)
C8 C7 C16 117.9(4)
C6 C7 C16 115.7(4)
C7 C8 C9 130.1(4)
C7 C8 H8 115
C9 C8 H8 115
C14 C9 C10 118.2(4)
C14 C9 C8 116.7(4)
C10 C9 C8 125.1(4)
C11 C10 C9 120.8(4)
C11 C10 H10 119.6
C9 C10 H10 119.6
C10 C11 C12 120.4(4)
C10 C11 H11 119.8
C12 C11 H11 119.8
C13 C12 C11 118.7(4)
C13 C12 H12 120.6
C11 C12 H12 120.6
C12 C13 C14 120.8(4)
C12 C13 H13 119.6
C14 C13 H13 119.6
C13 C14 C9 121.0(4)
C13 C14 H14 119.5
C9 C14 H14 119.5
C3 C15 H15A 120
C3 C15 H15B 120
H15A C15 H15B 120
C7 C16 H16A 109.5
C7 C16 H16B 109.5
H16A C16 H16B 109.5
C7 C16 H16C 109.5
H16A C16 H16C 109.5
H16B C16 H16C 109.5
O20 C17 O18 124.6(4)
O20 C17 C1 125.8(4)
O18 C17 C1 109.5(3)
C17 O18 C19 115.4(3)
O18 C19 H19A 109.5
O18 C19 H19B 109.5
H19A C19 H19B 109.5
O18 C19 H19C 109.5
H19A C19 H19C 109.5
H19B C19 H19C 109.5
O24 C21 O22 123.6(4)
O24 C21 C1 125.4(4)
O22 C21 C1 111.0(3)
C21 O22 C23 116.4(3)
O22 C23 H23A 109.5
O22 C23 H23B 109.5
H23A C23 H23B 109.5
O22 C23 H23C 109.5
H23A C23 H23C 109.5
H23B C23 H23C 109.5
C47 C31 C51 110.0(3)
C47 C31 C32 108.8(3)
C51 C31 C32 112.1(3)
C47 C31 C35 111.8(3)
C51 C31 C35 110.9(3)
C32 C31 C35 103.1(3)
C33 C32 C31 103.1(3)
C33 C32 H32A 111.1
C31 C32 H32A 111.1
C33 C32 H32B 111.1
C31 C32 H32B 111.1
H32A C32 H32B 109.1
C45 C33 C34 126.8(4)
C45 C33 C32 125.4(4)
C34 C33 C32 107.6(3)
C36 C34 C33 127.7(4)
C36 C34 C35 125.0(4)
C33 C34 C35 107.2(3)
C34 C35 C31 106.2(3)
C34 C35 H35A 110.5
C31 C35 H35A 110.5
C34 C35 H35B 110.5
C31 C35 H35B 110.5
H35A C35 H35B 108.7
C34 C36 C37 126.7(4)
C34 C36 H36 116.7
C37 C36 H36 116.7
C38 C37 C36 125.2(4)
C38 C37 C46 119.6(4)
C36 C37 C46 115.0(3)
C37 C38 C39 130.9(4)
C37 C38 H38 114.6
C39 C38 H38 114.6
C44 C39 C40 116.7(4)
C44 C39 C38 119.0(4)
C40 C39 C38 124.3(4)
C41 C40 C39 120.2(4)
C41 C40 H40 119.9
C39 C40 H40 119.9
C42 C41 C40 121.3(4)
C42 C41 H41 119.4
C40 C41 H41 119.4
C41 C42 C43 119.4(4)
C41 C42 H42 120.3
C43 C42 H42 120.3
C44 C43 C42 119.5(4)
C44 C43 H43 120.2
C42 C43 H43 120.2
C43 C44 C39 123.0(4)
C43 C44 H44 118.5
C39 C44 H44 118.5
C33 C45 H45A 120
C33 C45 H45B 120
H45A C45 H45B 120
C37 C46 H46A 109.5
C37 C46 H46B 109.5
H46A C46 H46B 109.5
C37 C46 H46C 109.5
H46A C46 H46C 109.5
H46B C46 H46C 109.5
O50 C47 O48 124.1(4)
O50 C47 C31 125.7(4)
O48 C47 C31 110.3(3)
C47 O48 C49 114.9(3)
O48 C49 H49A 109.5
O48 C49 H49B 109.5
H49A C49 H49B 109.5
O48 C49 H49C 109.5
H49A C49 H49C 109.5
H49B C49 H49C 109.5
O54 C51 O52 124.5(4)
O54 C51 C31 126.6(4)
O52 C51 C31 108.9(3)
C51 O52 C53 116.2(3)
O52 C53 H53A 109.5
O52 C53 H53B 109.5
H53A C53 H53B 109.5
O52 C53 H53C 109.5
H53A C53 H53C 109.5
H53B C53 H53C 109.5

loop_
_geom_bond_atom_site_label_1
_geom_bond_atom_site_label_2
_geom_bond_distance
C1 C17 1.513(5)
C1 C21 1.529(5)
C1 C5 1.537(5)
C1 C2 1.560(5)
C2 C3 1.504(5)
C2 H2A 0.97
C2 H2B 0.97
C3 C15 1.334(5)
C3 C4 1.478(5)
C4 C6 1.344(6)
C4 C5 1.527(5)
C5 H5A 0.97
C5 H5B 0.97
C6 C7 1.476(6)
C6 H6 0.93
C7 C8 1.336(6)
C7 C16 1.511(6)
C8 C9 1.482(6)
C8 H8 0.93
C9 C14 1.392(6)
C9 C10 1.396(6)
C10 C11 1.380(6)
C10 H10 0.93
C11 C12 1.404(6)
C11 H11 0.93
C12 C13 1.377(7)
C12 H12 0.93
C13 C14 1.385(6)
C13 H13 0.93
C14 H14 0.93
C15 H15A 0.93
C15 H15B 0.93
C16 H16A 0.96
C16 H16B 0.96
C16 H16C 0.96
C17 O20 1.214(5)
C17 O18 1.334(5)
O18 C19 1.456(5)
C19 H19A 0.96
C19 H19B 0.96
C19 H19C 0.96
C21 O24 1.209(5)
C21 O22 1.334(5)
O22 C23 1.447(5)
C23 H23A 0.96
C23 H23B 0.96
C23 H23C 0.96
C31 C47 1.513(6)
C31 C51 1.515(6)
C31 C32 1.549(6)
C31 C35 1.558(6)
C32 C33 1.513(5)
C32 H32A 0.97
C32 H32B 0.97
C33 C45 1.329(6)
C33 C34 1.493(6)
C34 C36 1.331(5)
C34 C35 1.514(5)
C35 H35A 0.97
C35 H35B 0.97
C36 C37 1.488(6)
C36 H36 0.93
C37 C38 1.339(6)
C37 C46 1.510(6)
C38 C39 1.462(6)
C38 H38 0.93
C39 C44 1.401(6)
C39 C40 1.412(6)
C40 C41 1.396(6)
C40 H40 0.93
C41 C42 1.372(7)
C41 H41 0.93
C42 C43 1.397(6)
C42 H42 0.93
C43 C44 1.369(6)
C43 H43 0.93
C44 H44 0.93
C45 H45A 0.93
C45 H45B 0.93
C46 H46A 0.96
C46 H46B 0.96
C46 H46C 0.96
C47 O50 1.202(4)
C47 O48 1.333(5)
O48 C49 1.449(5)
C49 H49A 0.96
C49 H49B 0.96
C49 H49C 0.96
C51 O54 1.194(5)
C51 O52 1.340(5)
O52 C53 1.461(5)
C53 H53A 0.96
C53 H53B 0.96
C53 H53C 0.96

loop_
_geom_torsion_atom_site_label_1
_geom_torsion_atom_site_label_2
_geom_torsion_atom_site_label_3
_geom_torsion_atom_site_label_4
_geom_torsion
C17 C1 C2 C3 155.3(3)
C21 C1 C2 C3 -84.3(4)
C5 C1 C2 C3 34.3(4)
C1 C2 C3 C15 142.2(4)
C1 C2 C3 C4 -30.6(4)
C15 C3 C4 C6 23.4(7)
C2 C3 C4 C6 -163.8(4)
C15 C3 C4 C5 -158.1(4)
C2 C3 C4 C5 14.8(4)
C6 C4 C5 C1 -173.9(4)
C3 C4 C5 C1 7.5(4)
C17 C1 C5 C4 -147.4(3)
C21 C1 C5 C4 91.0(4)
C2 C1 C5 C4 -25.7(4)
C3 C4 C6 C7 8.9(7)
C5 C4 C6 C7 -169.5(4)
C4 C6 C7 C8 -128.1(5)
C4 C6 C7 C16 57.3(6)
C6 C7 C8 C9 5.2(8)
C16 C7 C8 C9 179.7(4)
C7 C8 C9 C14 -167.3(5)
C7 C8 C9 C10 15.1(8)
C14 C9 C10 C11 2.8(7)
C8 C9 C10 C11 -179.6(4)
C9 C10 C11 C12 -0.1(7)
C10 C11 C12 C13 -2.1(7)
C11 C12 C13 C14 1.6(7)
C12 C13 C14 C9 1.1(6)
C10 C9 C14 C13 -3.3(6)
C8 C9 C14 C13 178.9(4)
C21 C1 C17 O20 -128.7(4)
C5 C1 C17 O20 107.9(5)
C2 C1 C17 O20 -8.3(6)
C21 C1 C17 O18 53.6(4)
C5 C1 C17 O18 -69.8(4)
C2 C1 C17 O18 174.1(3)
O20 C17 O18 C19 3.0(6)
C1 C17 O18 C19 -179.4(3)
C17 C1 C21 O24 -135.3(4)
C5 C1 C21 O24 -11.8(5)
C2 C1 C21 O24 101.7(4)
C17 C1 C21 O22 46.9(4)
C5 C1 C21 O22 170.5(3)
C2 C1 C21 O22 -76.1(4)
O24 C21 O22 C23 5.5(5)
C1 C21 O22 C23 -176.7(3)
C47 C31 C32 C33 83.7(4)
C51 C31 C32 C33 -154.4(3)
C35 C31 C32 C33 -35.1(4)
C31 C32 C33 C45 -143.9(4)
C31 C32 C33 C34 32.3(4)
C45 C33 C34 C36 -19.7(7)
C32 C33 C34 C36 164.2(4)
C45 C33 C34 C35 160.0(4)
C32 C33 C34 C35 -16.1(4)
C36 C34 C35 C31 173.0(4)
C33 C34 C35 C31 -6.7(4)
C47 C31 C35 C34 -90.7(4)
C51 C31 C35 C34 146.2(3)
C32 C31 C35 C34 26.0(4)
C33 C34 C36 C37 -11.4(7)
C35 C34 C36 C37 168.9(4)
C34 C36 C37 C38 127.7(5)
C34 C36 C37 C46 -57.6(5)
C36 C37 C38 C39 -3.3(8)
C46 C37 C38 C39 -177.8(4)
C37 C38 C39 C44 163.3(5)
C37 C38 C39 C40 -16.0(8)
C44 C39 C40 C41 -0.8(6)
C38 C39 C40 C41 178.5(4)
C39 C40 C41 C42 0.0(7)
C40 C41 C42 C43 0.0(7)
C41 C42 C43 C44 0.7(7)
C42 C43 C44 C39 -1.6(7)
C40 C39 C44 C43 1.6(7)
C38 C39 C44 C43 -177.8(4)
C51 C31 C47 O50 134.1(4)
C32 C31 C47 O50 -102.7(4)
C35 C31 C47 O50 10.5(5)
C51 C31 C47 O48 -46.2(4)
C32 C31 C47 O48 76.9(4)
C35 C31 C47 O48 -169.9(3)
O50 C47 O48 C49 -3.7(5)
C31 C47 O48 C49 176.7(3)
C47 C31 C51 O54 129.1(4)
C32 C31 C51 O54 8.0(6)
C35 C31 C51 O54 -106.6(5)
C47 C31 C51 O52 -52.9(4)
C32 C31 C51 O52 -174.1(3)
C35 C31 C51 O52 71.3(4)
O54 C51 O52 C53 -3.0(6)
C31 C51 O52 C53 179.0(4)
